data_2218774
loop_
_publ_author_name
'Berdugo, Erick'
'Tiekink, Edward R. T.'

_publ_section_title
;<i>catena</i>-Poly[[[bis(<i>O</i>,<i>O</i>'-diisobutyl
 dithiophosphato-\k^2^<i>S</i>,<i>S</i>')nickel(II)]-\m-1,2-bis(4-pyridylmethylene)hydrazine-\k^2^<i>N</i>:<i>N</i>']
 toluene disolvate]
;
_journal_coeditor_code NG2459
_journal_issue 7
_journal_name_full 'Acta Crystallographica Section E'
_journal_page_first m911
_journal_paper_doi 10.1107/S1600536808017121
_journal_volume 64
_journal_year 2008
_chemical_formula_iupac '[Ni (C8 H18 O2 P S2)2 (C12 H10 N4)], 2C7 H7'
_chemical_formula_moiety 'C28 H46 N4 Ni O4 P2 S4, 2C7 H8'
_chemical_formula_sum 'C42 H62 N4 Ni O4 P2 S4'
_chemical_formula_weight 935.85
_chemical_name_systematic
;
<i>catena</i>-Poly[[[bis(<i>O</i>,<i>O</i>'-diisobutyl
dithiophosphato-\k^2^<i>S</i>,<i>S</i>')nickel(II)]-\m-1,2-
bis(4-pyridylmethylene)hydrazine-\k^2^<i>N</i>:<i>N</i>'] toluene disolvate]
;
_space_group_IT_number 2
_symmetry_cell_setting triclinic
_symmetry_space_group_name_Hall '-P 1'
_symmetry_space_group_name_H-M 'P -1'
_atom_sites_solution_hydrogens geom
_atom_sites_solution_primary direct
_atom_sites_solution_secondary difmap
_audit_creation_method SHELXL-97
_cell_angle_alpha 82.662(10)
_cell_angle_beta 86.528(10)
_cell_angle_gamma 69.321(6)
_cell_formula_units_Z 1
_cell_length_a 8.7132(15)
_cell_length_b 12.089(2)
_cell_length_c 12.293(2)
_cell_measurement_reflns_used 4131
_cell_measurement_temperature 98(2)
_cell_measurement_theta_max 40.7
_cell_measurement_theta_min 2.3
_cell_volume 1201.4(4)
_computing_cell_refinement 'CrystalClear (Rigaku, 2005)'
_computing_data_collection 'CrystalClear (Rigaku, 2005)'
_computing_data_reduction 'CrystalClear (Rigaku, 2005)'
_computing_molecular_graphics 'ORTEPII (Johnson, 1976) and DIAMOND (Brandenburg, 2006)'
_computing_publication_material 'SHELXL97 (Sheldrick, 2008)'
_computing_structure_refinement 'SHELXL97 (Sheldrick, 2008)'
_computing_structure_solution 'SHEXLS97 (Sheldrick, 2008)'
_diffrn_ambient_temperature 28(2)
_diffrn_measured_fraction_theta_full 0.989
_diffrn_measured_fraction_theta_max 0.989
_diffrn_measurement_device_type 'Rigaku AFC12\K/SATURN724'
_diffrn_measurement_method \w
_diffrn_radiation_monochromator graphite
_diffrn_radiation_source 'fine-focus sealed tube'
_diffrn_radiation_type MoK\a
_diffrn_radiation_wavelength 0.71070
_diffrn_reflns_av_R_equivalents 0.033
_diffrn_reflns_av_sigmaI/netI 0.048
_diffrn_reflns_limit_h_max 11
_diffrn_reflns_limit_h_min -11
_diffrn_reflns_limit_k_max 15
_diffrn_reflns_limit_k_min -13
_diffrn_reflns_limit_l_max 15
_diffrn_reflns_limit_l_min -15
_diffrn_reflns_number 8239
_diffrn_reflns_theta_full 27.5
_diffrn_reflns_theta_max 27.5
_diffrn_reflns_theta_min 2.3
_diffrn_standards_decay_% '< 1'
_diffrn_standards_interval_count 0
_diffrn_standards_number 0
_exptl_absorpt_coefficient_mu 0.687
_exptl_absorpt_correction_T_max 1
_exptl_absorpt_correction_T_min 0.795
_exptl_absorpt_correction_type multi-scan
_exptl_absorpt_process_details '(ABSCOR; Higashi, 1995)'
_exptl_crystal_colour brown-orange
_exptl_crystal_density_diffrn 1.294
_exptl_crystal_density_method 'not measured'
_exptl_crystal_description prism
_exptl_crystal_F_000 496
_exptl_crystal_size_max 0.30
_exptl_crystal_size_mid 0.20
_exptl_crystal_size_min 0.10
_refine_diff_density_max 0.64
_refine_diff_density_min -0.78
_refine_ls_extinction_method none
_refine_ls_goodness_of_fit_ref 1.08
_refine_ls_hydrogen_treatment constr
_refine_ls_matrix_type full
_refine_ls_number_parameters 279
_refine_ls_number_reflns 5457
_refine_ls_number_restraints 0
_refine_ls_restrained_S_all 1.08
_refine_ls_R_factor_all 0.059
_refine_ls_R_factor_gt 0.054
_refine_ls_shift/su_max_lt 0.001
_refine_ls_shift/su_mean 0.000
_refine_ls_structure_factor_coef Fsqd
_refine_ls_weighting_details 'calc w=1/[\s^2^(Fo^2^)+(0.064P)^2^+1.4047P] where P=(Fo^2^+2Fc^2^)/3'
_refine_ls_weighting_scheme calc
_refine_ls_wR_factor_gt 0.138
_refine_ls_wR_factor_ref 0.142
_reflns_number_gt 4980
_reflns_number_total 5457
_reflns_threshold_expression I>2\s(I)
_cod_data_source_file ng2459.cif
_cod_data_source_block I
_cod_database_code 2218774
_cod_database_fobs_code 2218774

loop_
_symmetry_equiv_pos_as_xyz
'x, y, z'
'-x, -y, -z'

loop_
_atom_site_type_symbol
_atom_site_label
_atom_site_fract_x
_atom_site_fract_y
_atom_site_fract_z
_atom_site_U_iso_or_equiv
_atom_site_adp_type
_atom_site_calc_flag
_atom_site_refinement_flags
_atom_site_occupancy
_atom_site_disorder_assembly
_atom_site_disorder_group
Ni Ni 0.5000 0.5000 0.5000 0.02039(14) Uani d S 1 . .
S S1 0.38649(8) 0.38353(7) 0.64197(5) 0.02552(17) Uani d . 1 A .
S S2 0.67986(8) 0.29788(6) 0.46088(5) 0.02452(16) Uani d . 1 A .
P P1 0.55031(9) 0.24313(7) 0.58030(6) 0.02530(17) Uani d . 1 . .
O O1 0.6644(3) 0.15123(18) 0.67162(16) 0.0295(4) Uani d . 1 A .
N N1 0.6658(3) 0.5003(2) 0.61646(17) 0.0205(4) Uani d . 1 . .
N N2 0.9368(3) 0.5058(2) 0.96412(18) 0.0256(5) Uani d . 1 . .
C C1 0.7711(4) 0.1916(3) 0.7302(2) 0.0309(6) Uani d . 1 . .
H H1A 0.7063 0.2423 0.7859 0.037 Uiso calc R 1 A .
H H1B 0.8205 0.2396 0.6782 0.037 Uiso calc R 1 . .
C C2 0.9051(4) 0.0857(3) 0.7856(2) 0.0303(6) Uani d . 1 A .
H H2 0.9674 0.0343 0.7286 0.036 Uiso calc R 1 . .
C C3 1.0219(4) 0.1321(3) 0.8386(3) 0.0420(8) Uani d . 1 . .
H H3A 1.1097 0.0648 0.8754 0.063 Uiso calc R 1 A .
H H3B 0.9610 0.1855 0.8923 0.063 Uiso calc R 1 . .
H H3C 1.0695 0.1755 0.7818 0.063 Uiso calc R 1 . .
C C4 0.8358(5) 0.0118(3) 0.8709(3) 0.0399(8) Uani d . 1 . .
H H4A 0.9260 -0.0558 0.9049 0.060 Uiso calc R 1 A .
H H4B 0.7624 -0.0175 0.8352 0.060 Uiso calc R 1 . .
H H4C 0.7744 0.0613 0.9273 0.060 Uiso calc R 1 . .
O O2 0.4688(3) 0.1558(2) 0.54352(18) 0.0365(5) Uani d P 0.50 A 1
C C5 0.3314(8) 0.2219(5) 0.4584(5) 0.0237(12) Uani d P 0.50 A 1
H H5A 0.2908 0.3076 0.4683 0.028 Uiso calc PR 0.50 A 1
H H5B 0.3821 0.2143 0.3842 0.028 Uiso calc PR 0.50 A 1
C C6 0.2185(9) 0.1915(8) 0.4606(6) 0.0447(17) Uani d P 0.50 A 1
H H6A 0.1330 0.2627 0.4881 0.054 Uiso calc PR 0.50 A 1
C C7 0.1788(5) 0.0918(4) 0.5366(3) 0.0565(11) Uani d P 0.50 A 1
H H7A 0.0721 0.0903 0.5173 0.085 Uiso calc PR 0.50 A 1
H H7B 0.1752 0.1075 0.6131 0.085 Uiso calc PR 0.50 A 1
H H7C 0.2640 0.0148 0.5273 0.085 Uiso calc PR 0.50 A 1
C C8 0.1386(4) 0.1940(3) 0.3445(3) 0.0392(7) Uani d P 0.50 A 1
H H8A 0.0449 0.1669 0.3574 0.059 Uiso calc PR 0.50 A 1
H H8B 0.2210 0.1413 0.2985 0.059 Uiso calc PR 0.50 A 1
H H8C 0.1017 0.2754 0.3073 0.059 Uiso calc PR 0.50 A 1
O O32 0.4688(3) 0.1558(2) 0.54352(18) 0.0365(5) Uani d P 0.50 A 2
C C35 0.3937(10) 0.1619(8) 0.4454(5) 0.0359(15) Uani d P 0.50 A 2
H H35A 0.3574 0.2468 0.4149 0.043 Uiso calc PR 0.50 A 2
H H35B 0.4830 0.1191 0.3961 0.043 Uiso calc PR 0.50 A 2
C C36 0.2674(7) 0.1257(5) 0.4299(5) 0.0216(10) Uani d P 0.50 A 2
H H36A 0.3227 0.0475 0.4005 0.026 Uiso calc PR 0.50 A 2
C C37 0.1788(5) 0.0918(4) 0.5366(3) 0.0565(11) Uani d P 0.50 A 2
H H37A 0.0915 0.0649 0.5169 0.085 Uiso calc PR 0.50 A 2
H H37B 0.1312 0.1616 0.5767 0.085 Uiso calc PR 0.50 A 2
H H37C 0.2582 0.0278 0.5830 0.085 Uiso calc PR 0.50 A 2
C C38 0.1386(4) 0.1940(3) 0.3445(3) 0.0392(7) Uani d P 0.50 A 2
H H38A 0.0580 0.1546 0.3438 0.059 Uiso calc PR 0.50 A 2
H H38B 0.1916 0.1960 0.2720 0.059 Uiso calc PR 0.50 A 2
H H38C 0.0833 0.2755 0.3627 0.059 Uiso calc PR 0.50 A 2
C C9 0.6097(3) 0.5338(2) 0.7157(2) 0.0226(5) Uani d . 1 . .
H H9 0.4946 0.5601 0.7293 0.027 Uiso calc R 1 . .
C C10 0.7099(3) 0.5319(2) 0.7990(2) 0.0227(5) Uani d . 1 . .
H H10 0.6648 0.5576 0.8676 0.027 Uiso calc R 1 . .
C C11 0.8794(3) 0.4915(2) 0.7802(2) 0.0214(5) Uani d . 1 . .
C C12 0.9386(3) 0.4578(2) 0.6774(2) 0.0224(5) Uani d . 1 . .
H H12 1.0532 0.4305 0.6617 0.027 Uiso calc R 1 . .
C C13 0.8285(3) 0.4644(2) 0.5982(2) 0.0225(5) Uani d . 1 . .
H H13 0.8699 0.4425 0.5278 0.027 Uiso calc R 1 . .
C C14 0.9924(3) 0.4844(2) 0.8672(2) 0.0236(5) Uani d . 1 . .
H H14 1.1066 0.4638 0.8516 0.028 Uiso calc R 1 . .
C C15 0.5105(4) 0.7783(3) -0.0282(3) 0.0331(7) Uani d . 1 . .
C C16 0.4464(4) 0.6899(3) 0.0108(3) 0.0341(7) Uani d . 1 . .
H H16 0.4841 0.6424 0.0782 0.041 Uiso calc R 1 . .
C C17 0.3289(4) 0.6702(3) -0.0467(3) 0.0396(7) Uani d . 1 . .
H H17 0.2853 0.6104 -0.0182 0.048 Uiso calc R 1 . .
C C18 0.2746(4) 0.7376(3) -0.1460(3) 0.0412(8) Uani d . 1 . .
H H18 0.1939 0.7242 -0.1858 0.049 Uiso calc R 1 . .
C C19 0.3388(5) 0.8241(3) -0.1867(3) 0.0409(8) Uani d . 1 . .
H H19 0.3024 0.8700 -0.2550 0.049 Uiso calc R 1 . .
C C20 0.4562(4) 0.8450(3) -0.1289(3) 0.0374(7) Uani d . 1 . .
H H20 0.4995 0.9048 -0.1578 0.045 Uiso calc R 1 . .
C C21 0.6361(5) 0.8005(3) 0.0363(3) 0.0461(8) Uani d . 1 . .
H H21A 0.6290 0.7699 0.1134 0.069 Uiso calc R 1 . .
H H21B 0.6150 0.8862 0.0304 0.069 Uiso calc R 1 . .
H H21C 0.7460 0.7598 0.0069 0.069 Uiso calc R 1 . .

loop_
_atom_site_aniso_label
_atom_site_aniso_U_11
_atom_site_aniso_U_22
_atom_site_aniso_U_33
_atom_site_aniso_U_12
_atom_site_aniso_U_13
_atom_site_aniso_U_23
Ni 0.0115(2) 0.0342(3) 0.0152(2) -0.00714(19) -0.00478(17) -0.00191(18)
S1 0.0150(3) 0.0399(4) 0.0199(3) -0.0084(3) -0.0028(2) 0.0008(3)
S2 0.0158(3) 0.0365(4) 0.0203(3) -0.0070(3) -0.0042(2) -0.0037(3)
P1 0.0194(3) 0.0345(4) 0.0219(3) -0.0092(3) -0.0064(3) -0.0007(3)
O1 0.0293(11) 0.0306(10) 0.0278(10) -0.0096(9) -0.0100(9) 0.0017(8)
N1 0.0135(10) 0.0313(11) 0.0171(10) -0.0078(9) -0.0058(8) -0.0010(8)
N2 0.0194(11) 0.0366(12) 0.0227(11) -0.0107(10) -0.0096(9) -0.0029(9)
C1 0.0312(15) 0.0320(14) 0.0269(14) -0.0061(12) -0.0147(12) -0.0020(11)
C2 0.0295(15) 0.0310(14) 0.0238(13) -0.0015(12) -0.0073(12) -0.0019(11)
C3 0.0416(19) 0.0414(17) 0.0380(17) -0.0051(15) -0.0229(15) -0.0037(14)
C4 0.0437(19) 0.0377(16) 0.0264(15) -0.0022(14) -0.0030(14) 0.0049(13)
O2 0.0376(12) 0.0486(13) 0.0326(11) -0.0256(11) -0.0088(10) -0.0040(10)
C5 0.020(3) 0.016(2) 0.031(3) -0.001(2) -0.017(2) 0.003(2)
C6 0.032(4) 0.058(5) 0.043(4) -0.019(4) -0.015(3) 0.015(4)
C7 0.045(2) 0.084(3) 0.049(2) -0.042(2) -0.0094(18) 0.022(2)
C8 0.0304(16) 0.0492(18) 0.0411(18) -0.0182(15) -0.0093(14) 0.0007(15)
O32 0.0376(12) 0.0486(13) 0.0326(11) -0.0256(11) -0.0088(10) -0.0040(10)
C35 0.037(4) 0.053(5) 0.027(3) -0.028(4) -0.006(3) 0.001(3)
C36 0.024(3) 0.016(2) 0.027(3) -0.007(2) -0.001(2) -0.008(2)
C37 0.045(2) 0.084(3) 0.049(2) -0.042(2) -0.0094(18) 0.022(2)
C38 0.0304(16) 0.0492(18) 0.0411(18) -0.0182(15) -0.0093(14) 0.0007(15)
C9 0.0167(12) 0.0315(13) 0.0190(12) -0.0071(10) -0.0057(10) -0.0022(10)
C10 0.0190(12) 0.0303(13) 0.0192(12) -0.0082(10) -0.0061(10) -0.0024(10)
C11 0.0174(12) 0.0281(12) 0.0204(12) -0.0098(10) -0.0075(10) 0.0000(10)
C12 0.0135(11) 0.0305(13) 0.0231(12) -0.0080(10) -0.0041(10) 0.0001(10)
C13 0.0145(12) 0.0324(13) 0.0207(12) -0.0080(10) -0.0035(10) -0.0019(10)
C14 0.0188(12) 0.0301(13) 0.0239(12) -0.0102(10) -0.0075(10) -0.0020(10)
C15 0.0297(15) 0.0316(14) 0.0328(16) -0.0039(12) 0.0015(13) -0.0061(12)
C16 0.0316(16) 0.0323(14) 0.0305(15) -0.0035(12) 0.0062(13) -0.0006(12)
C17 0.0360(17) 0.0420(17) 0.0404(18) -0.0140(14) 0.0092(14) -0.0067(14)
C18 0.0318(17) 0.0471(18) 0.0415(18) -0.0079(15) 0.0004(14) -0.0119(15)
C19 0.0439(19) 0.0386(16) 0.0303(16) -0.0030(15) -0.0023(14) -0.0010(13)
C20 0.0431(18) 0.0309(15) 0.0340(16) -0.0091(14) 0.0030(14) -0.0010(13)
C21 0.046(2) 0.0434(18) 0.050(2) -0.0162(16) -0.0097(17) -0.0032(16)

loop_
_atom_type_symbol
_atom_type_description
_atom_type_scat_dispersion_real
_atom_type_scat_dispersion_imag
_atom_type_scat_source
C C 0.0033 0.0016 'International Tables Vol C Tables 4.2.6.8 and 6.1.1.4'
H H 0.0000 0.0000 'International Tables Vol C Tables 4.2.6.8 and 6.1.1.4'
N N 0.0061 0.0033 'International Tables Vol C Tables 4.2.6.8 and 6.1.1.4'
O O 0.0106 0.0060 'International Tables Vol C Tables 4.2.6.8 and 6.1.1.4'
Ni Ni 0.3393 1.1124 'International Tables Vol C Tables 4.2.6.8 and 6.1.1.4'
P P 0.1023 0.0942 'International Tables Vol C Tables 4.2.6.8 and 6.1.1.4'
S S 0.1246 0.1234 'International Tables Vol C Tables 4.2.6.8 and 6.1.1.4'

loop_
_geom_angle_atom_site_label_1
_geom_angle_atom_site_label_2
_geom_angle_atom_site_label_3
_geom_angle_site_symmetry_1
_geom_angle_site_symmetry_3
_geom_angle
N1 Ni N1 . 2_666 180.0
N1 Ni S1 . 2_666 91.71(6)
N1 Ni S1 2_666 2_666 88.29(6)
N1 Ni S1 . . 88.29(6)
N1 Ni S1 2_666 . 91.71(6)
S1 Ni S1 2_666 . 180.00(3)
N1 Ni S2 . . 90.35(6)
N1 Ni S2 2_666 . 89.65(6)
S1 Ni S2 2_666 . 98.04(3)
S1 Ni S2 . . 81.96(3)
N1 Ni S2 . 2_666 89.65(6)
N1 Ni S2 2_666 2_666 90.35(6)
S1 Ni S2 2_666 2_666 81.96(3)
S1 Ni S2 . 2_666 98.04(3)
S2 Ni S2 . 2_666 180.0
P1 S1 Ni . . 84.11(3)
P1 S2 Ni . . 84.24(3)
O32 P1 O2 . . 0.00(17)
O32 P1 O1 . . 96.75(12)
O2 P1 O1 . . 96.75(12)
O32 P1 S2 . . 113.02(9)
O2 P1 S2 . . 113.02(9)
O1 P1 S2 . . 111.99(9)
O32 P1 S1 . . 112.44(10)
O2 P1 S1 . . 112.44(10)
O1 P1 S1 . . 112.53(9)
S2 P1 S1 . . 109.66(5)
C1 O1 P1 . . 117.69(18)
C13 N1 C9 . . 117.5(2)
C13 N1 Ni . . 122.93(18)
C9 N1 Ni . . 119.51(17)
C14 N2 N2 . 2_767 111.6(3)
O1 C1 C2 . . 109.9(2)
O1 C1 H1A . . 109.7
C2 C1 H1A . . 109.7
O1 C1 H1B . . 109.7
C2 C1 H1B . . 109.7
H1A C1 H1B . . 108.2
C1 C2 C4 . . 111.8(3)
C1 C2 C3 . . 108.0(3)
C4 C2 C3 . . 110.8(3)
C1 C2 H2 . . 108.7
C4 C2 H2 . . 108.7
C3 C2 H2 . . 108.7
C2 C3 H3A . . 109.5
C2 C3 H3B . . 109.5
H3A C3 H3B . . 109.5
C2 C3 H3C . . 109.5
H3A C3 H3C . . 109.5
H3B C3 H3C . . 109.5
C2 C4 H4A . . 109.5
C2 C4 H4B . . 109.5
H4A C4 H4B . . 109.5
C2 C4 H4C . . 109.5
H4A C4 H4C . . 109.5
H4B C4 H4C . . 109.5
C5 O2 P1 . . 111.3(3)
C6 C5 O2 . . 117.8(6)
C6 C5 H5A . . 107.9
O2 C5 H5A . . 107.9
C6 C5 H5B . . 107.9
O2 C5 H5B . . 107.9
H5A C5 H5B . . 107.2
C5 C6 C7 . . 130.3(6)
C5 C6 C8 . . 117.4(6)
C7 C6 C8 . . 104.4(5)
C5 C6 H6A . . 99.3
C7 C6 H6A . . 99.3
C8 C6 H6A . . 99.3
C6 C7 H7A . . 109.5
C6 C7 H7B . . 109.5
H7A C7 H7B . . 109.5
C6 C7 H7C . . 109.5
H7A C7 H7C . . 109.5
H7B C7 H7C . . 109.5
C6 C8 H8A . . 109.5
C6 C8 H8B . . 109.5
H8A C8 H8B . . 109.5
C6 C8 H8C . . 109.5
H8A C8 H8C . . 109.5
H8B C8 H8C . . 109.5
C35 O32 P1 . . 129.0(3)
C36 C35 O32 . . 127.6(6)
C36 C35 H35A . . 105.4
O32 C35 H35A . . 105.4
C36 C35 H35B . . 105.4
O32 C35 H35B . . 105.4
H35A C35 H35B . . 106.0
C35 C36 C38 . . 120.7(5)
C35 C36 C37 . . 115.7(5)
C38 C36 C37 . . 108.6(4)
C35 C36 H36A . . 103.1
C38 C36 H36A . . 103.1
C37 C36 H36A . . 103.1
C36 C37 H37A . . 109.5
C36 C37 H37B . . 109.5
H37A C37 H37B . . 109.5
C36 C37 H37C . . 109.5
H37A C37 H37C . . 109.5
H37B C37 H37C . . 109.5
C36 C38 H38A . . 109.5
C36 C38 H38B . . 109.5
H38A C38 H38B . . 109.5
C36 C38 H38C . . 109.5
H38A C38 H38C . . 109.5
H38B C38 H38C . . 109.5
N1 C9 C10 . . 123.6(2)
N1 C9 H9 . . 118.2
C10 C9 H9 . . 118.2
C9 C10 C11 . . 118.5(2)
C9 C10 H10 . . 120.8
C11 C10 H10 . . 120.8
C12 C11 C10 . . 118.4(2)
C12 C11 C14 . . 120.9(2)
C10 C11 C14 . . 120.8(2)
C13 C12 C11 . . 119.1(2)
C13 C12 H12 . . 120.4
C11 C12 H12 . . 120.4
N1 C13 C12 . . 122.9(2)
N1 C13 H13 . . 118.6
C12 C13 H13 . . 118.6
N2 C14 C11 . . 119.9(2)
N2 C14 H14 . . 120.0
C11 C14 H14 . . 120.0
C16 C15 C20 . . 118.4(3)
C16 C15 C21 . . 120.7(3)
C20 C15 C21 . . 120.9(3)
C17 C16 C15 . . 121.2(3)
C17 C16 H16 . . 119.4
C15 C16 H16 . . 119.4
C16 C17 C18 . . 120.0(3)
C16 C17 H17 . . 120.0
C18 C17 H17 . . 120.0
C19 C18 C17 . . 119.5(3)
C19 C18 H18 . . 120.2
C17 C18 H18 . . 120.2
C18 C19 C20 . . 120.8(3)
C18 C19 H19 . . 119.6
C20 C19 H19 . . 119.6
C19 C20 C15 . . 120.1(3)
C19 C20 H20 . . 120.0
C15 C20 H20 . . 120.0
C15 C21 H21A . . 109.5
C15 C21 H21B . . 109.5
H21A C21 H21B . . 109.5
C15 C21 H21C . . 109.5
H21A C21 H21C . . 109.5
H21B C21 H21C . . 109.5

loop_
_geom_bond_atom_site_label_1
_geom_bond_atom_site_label_2
_geom_bond_site_symmetry_2
_geom_bond_distance
Ni N1 . 2.096(2)
Ni N1 2_666 2.096(2)
Ni S1 2_666 2.4806(8)
Ni S1 . 2.4806(8)
Ni S2 . 2.4823(8)
Ni S2 2_666 2.4823(8)
S1 P1 . 1.9949(11)
S2 P1 . 1.9864(10)
P1 O32 . 1.585(2)
P1 O2 . 1.585(2)
P1 O1 . 1.587(2)
O1 C1 . 1.453(3)
N1 C13 . 1.342(3)
N1 C9 . 1.344(3)
N2 C14 . 1.281(4)
N2 N2 2_767 1.410(4)
C1 C2 . 1.511(4)
C1 H1A . 0.9900
C1 H1B . 0.9900
C2 C4 . 1.525(4)
C2 C3 . 1.533(4)
C2 H2 . 1.0000
C3 H3A . 0.9800
C3 H3B . 0.9800
C3 H3C . 0.9800
C4 H4A . 0.9800
C4 H4B . 0.9800
C4 H4C . 0.9800
O2 C5 . 1.558(6)
C5 C6 . 1.164(9)
C5 H5A . 0.9900
C5 H5B . 0.9900
C6 C7 . 1.553(8)
C6 C8 . 1.617(8)
C6 H6A . 1.0000
C7 H7A . 0.9800
C7 H7B . 0.9800
C7 H7C . 0.9800
C8 H8A . 0.9800
C8 H8B . 0.9800
C8 H8C . 0.9800
O32 C35 . 1.388(7)
C35 C36 . 1.352(8)
C35 H35A . 0.9900
C35 H35B . 0.9900
C36 C38 . 1.519(6)
C36 C37 . 1.564(7)
C36 H36A . 1.0000
C37 H37A . 0.9800
C37 H37B . 0.9800
C37 H37C . 0.9800
C38 H38A . 0.9800
C38 H38B . 0.9800
C38 H38C . 0.9800
C9 C10 . 1.379(3)
C9 H9 . 0.9500
C10 C11 . 1.396(4)
C10 H10 . 0.9500
C11 C12 . 1.391(4)
C11 C14 . 1.472(3)
C12 C13 . 1.384(3)
C12 H12 . 0.9500
C13 H13 . 0.9500
C14 H14 . 0.9500
C15 C16 . 1.393(4)
C15 C20 . 1.398(4)
C15 C21 . 1.505(5)
C16 C17 . 1.381(5)
C16 H16 . 0.9500
C17 C18 . 1.387(5)
C17 H17 . 0.9500
C18 C19 . 1.380(5)
C18 H18 . 0.9500
C19 C20 . 1.389(5)
C19 H19 . 0.9500
C20 H20 . 0.9500
C21 H21A . 0.9800
C21 H21B . 0.9800
C21 H21C . 0.9800

loop_
_geom_hbond_atom_site_label_D
_geom_hbond_atom_site_label_H
_geom_hbond_atom_site_label_A
_geom_hbond_site_symmetry_A
_geom_hbond_distance_DH
_geom_hbond_distance_HA
_geom_hbond_distance_DA
_geom_hbond_angle_DHA
_geom_hbond_publ_flag
C12 H12 S1 1_655 0.95 2.76 3.694(3) 169 y

loop_
_geom_torsion_atom_site_label_1
_geom_torsion_atom_site_label_2
_geom_torsion_atom_site_label_3
_geom_torsion_atom_site_label_4
_geom_torsion_site_symmetry_1
_geom_torsion
N1 Ni S1 P1 . -91.85(7)
N1 Ni S1 P1 2_666 88.15(7)
S1 Ni S1 P1 2_666 11E1(10)
S2 Ni S1 P1 . -1.26(3)
S2 Ni S1 P1 2_666 178.74(3)
N1 Ni S2 P1 . 89.49(7)
N1 Ni S2 P1 2_666 -90.51(7)
S1 Ni S2 P1 2_666 -178.74(3)
S1 Ni S2 P1 . 1.26(3)
S2 Ni S2 P1 2_666 2E1(10)
Ni S2 P1 O32 . 124.67(10)
Ni S2 P1 O2 . 124.67(10)
Ni S2 P1 O1 . -127.32(9)
Ni S2 P1 S1 . -1.65(4)
Ni S1 P1 O32 . -124.99(10)
Ni S1 P1 O2 . -124.99(10)
Ni S1 P1 O1 . 127.01(9)
Ni S1 P1 S2 . 1.65(4)
O32 P1 O1 C1 . 178.8(2)
O2 P1 O1 C1 . 178.8(2)
S2 P1 O1 C1 . 60.6(2)
S1 P1 O1 C1 . -63.5(2)
N1 Ni N1 C13 2_666 8E1(10)
S1 Ni N1 C13 2_666 -52.9(2)
S1 Ni N1 C13 . 127.1(2)
S2 Ni N1 C13 . 45.1(2)
S2 Ni N1 C13 2_666 -134.9(2)
N1 Ni N1 C9 2_666 -10E1(10)
S1 Ni N1 C9 2_666 129.46(19)
S1 Ni N1 C9 . -50.54(19)
S2 Ni N1 C9 . -132.48(19)
S2 Ni N1 C9 2_666 47.52(19)
P1 O1 C1 C2 . -162.1(2)
O1 C1 C2 C4 . -62.2(3)
O1 C1 C2 C3 . 175.6(3)
O32 P1 O2 C5 . 0E1(4)
O1 P1 O2 C5 . 174.5(3)
S2 P1 O2 C5 . -68.1(3)
S1 P1 O2 C5 . 56.7(3)
P1 O2 C5 C6 . -146.3(7)
O2 C5 C6 C7 . -0.2(15)
O2 C5 C6 C8 . -143.8(5)
O2 P1 O32 C35 . 0E1(6)
O1 P1 O32 C35 . -158.0(5)
S2 P1 O32 C35 . -40.6(5)
S1 P1 O32 C35 . 84.2(5)
P1 O32 C35 C36 . -147.9(7)
O32 C35 C36 C38 . 144.5(7)
O32 C35 C36 C37 . 10.4(12)
C13 N1 C9 C10 . -0.6(4)
Ni N1 C9 C10 . 177.1(2)
N1 C9 C10 C11 . -1.0(4)
C9 C10 C11 C12 . 1.5(4)
C9 C10 C11 C14 . -178.2(2)
C10 C11 C12 C13 . -0.5(4)
C14 C11 C12 C13 . 179.2(2)
C9 N1 C13 C12 . 1.7(4)
Ni N1 C13 C12 . -175.9(2)
C11 C12 C13 N1 . -1.1(4)
N2 N2 C14 C11 2_767 179.8(3)
C12 C11 C14 N2 . -173.9(3)
C10 C11 C14 N2 . 5.8(4)
C20 C15 C16 C17 . -1.6(5)
C21 C15 C16 C17 . 178.8(3)
C15 C16 C17 C18 . 1.0(5)
C16 C17 C18 C19 . 0.0(5)
C17 C18 C19 C20 . -0.5(5)
C18 C19 C20 C15 . -0.1(5)
C16 C15 C20 C19 . 1.1(5)
C21 C15 C20 C19 . -179.3(3)
